data_1542055
loop_
_publ_author_name
'Tseng, J.K.'
'Hsueh, C.Y.'
'Peng, C.C.'

_publ_section_title
;
 The crystal structure of suolunite
;
_journal_name_full 'Kexue Tongbao (= Bulletin der Wissenschaften)'
_journal_page_first 45
_journal_page_last 48
_journal_volume 17
_journal_year 1966
_chemical_formula_sum 'Ca2 H4 O8 Si2'
_chemical_name_systematic 'Ca2 (H2 Si2 O7) (H2 O)'
_space_group_IT_number 43
_symmetry_space_group_name_Hall 'F 2 -2d'
_symmetry_space_group_name_H-M 'F d d 2'
_cell_angle_alpha 90
_cell_angle_beta 90
_cell_angle_gamma 90
_cell_formula_units_Z 8
_cell_length_a 11.02
_cell_length_b 19.74
_cell_length_c 6.08
_cell_volume 1322.612
_citation_journal_id_ASTM KETOD8
_cod_data_source_file Tseng_KETOD8_1966_625.cif
_cod_data_source_block H4Ca2O8Si2
_cod_original_formula_sum 'H4 Ca2 O8 Si2'
_cod_database_code 1542055

loop_
_symmetry_equiv_pos_as_xyz
x,y,z
-x,-y,z
-x+1/4,y+1/4,z+1/4
x+3/4,-y+3/4,z+1/4
x,y+1/2,z+1/2
-x,-y+1/2,z+1/2
-x+1/4,y+3/4,z+3/4
x+3/4,-y+5/4,z+3/4
x+1/2,y,z+1/2
-x+1/2,-y,z+1/2
-x+3/4,y+1/4,z+3/4
x+5/4,-y+3/4,z+3/4
x+1/2,y+1/2,z
-x+1/2,-y+1/2,z
-x+3/4,y+3/4,z+1/4
x+5/4,-y+5/4,z+1/4

loop_
_atom_site_label
_atom_site_type_symbol
_atom_site_fract_x
_atom_site_fract_y
_atom_site_fract_z
_atom_site_occupancy
_atom_site_U_iso_or_equiv
Si1 Si+4 0.163 0.183 0.5 1 0.0
Ca1 Ca+2 0.163 0.078 0 1 0.0
O4 O-2 0.04 0.21 0.39 1 0.0
O3 O-2 0.208 0.128 0.33 1 0.0
O2 O-2 0.128 0.163 0.75 1 0.0
O1 O-2 0 0 0.25 1 0.0
O5 O-2 0 0 0.75 1 0.0
